data_4119995
loop_
_publ_author_name
'Cyprien Lemouchi'
'Konstantinos Iliopoulos'
'Leokadiya Zorina'
'Sergey Simonov'
'Pawel Wzietek'
'Thomas Cauchy'
'Antonio Rodr\'iguez-Fortea'
'Enric Canadell'
'Ji\<r\'i Kaleta'
'Josef Michl'
'Denis Gindre'
'Michael Chrysos'
'Patrick Batail'

_publ_contact_author_address
;
Laboratoire MOLTECH-Anjou, CNRS, Universit\'e d'Angers,
UMR 6200, 49045 Angers, France
;
_publ_contact_author_email patrick.batail@univ-angers.fr
_publ_contact_author_name 'Dr. Patrick Batail'
_publ_section_title
;
 Crystalline Arrays of Pairs of Molecular Rotors: Correlated Motion,
 Rotational Barriers, and Space-Inversion Symmetry Breaking Due to
 Conformational Mutations
;
_journal_name_full 'Journal of the American Chemical Society'
_journal_page_first 9366
_journal_page_last 9376
_journal_paper_doi 10.1021/ja4044517
_journal_volume 135
_journal_year 2013
_chemical_compound_source 'synthesis as described'
_chemical_formula_moiety 'C34 H32 N2'
_chemical_formula_sum 'C34 H32 N2'
_chemical_formula_weight 468.62
_chemical_name_systematic
;
 ?
;
_space_group_IT_number 15
_symmetry_cell_setting monoclinic
_symmetry_space_group_name_Hall '-C 2yc'
_symmetry_space_group_name_H-M 'C 1 2/c 1'
_atom_sites_solution_hydrogens geom
_atom_sites_solution_primary direct
_atom_sites_solution_secondary difmap
_audit_creation_method SHELXL-97
_cell_angle_alpha 90.00
_cell_angle_beta 97.164(8)
_cell_angle_gamma 90.00
_cell_formula_units_Z 4
_cell_length_a 31.539(6)
_cell_length_b 8.3673(8)
_cell_length_c 10.2441(9)
_cell_measurement_temperature 295(2)
_cell_volume 2682.3(6)
_computing_cell_refinement 'Dirax/lsq (Duisenberg & Schreurs, 1989-2000)'
_computing_data_collection 'Collect (Nonius BV, 1997-2000)'
_computing_data_reduction 'EvalCCD (Duisenberg & Schreurs 1990-2000)'
_computing_molecular_graphics 'DIAMOND 3.1 (Crystal Impact GbR 2005)'
_computing_publication_material 'WinGX publication routines (Farrugia, 1999)'
_computing_structure_refinement 'SHELXL-97 (Sheldrick, 1997)'
_computing_structure_solution 'SHELXS-97 (Sheldrick, 1997)'
_diffrn_ambient_temperature 295(2)
_diffrn_detector_area_resol_mean 9
_diffrn_measured_fraction_theta_full 0.983
_diffrn_measured_fraction_theta_max 0.983
_diffrn_measurement_device '\k-geometry diffractometer'
_diffrn_measurement_device_type 'Bruker Nonius KappaCCD'
_diffrn_measurement_method 'combined \f and \w-scans'
_diffrn_radiation_monochromator graphite
_diffrn_radiation_source 'fine-focus sealed tube'
_diffrn_radiation_type MoK\a
_diffrn_radiation_wavelength 0.71073
_diffrn_reflns_av_R_equivalents 0.0792
_diffrn_reflns_av_sigmaI/netI 0.0551
_diffrn_reflns_limit_h_max 44
_diffrn_reflns_limit_h_min -44
_diffrn_reflns_limit_k_max 11
_diffrn_reflns_limit_k_min -10
_diffrn_reflns_limit_l_max 14
_diffrn_reflns_limit_l_min -14
_diffrn_reflns_number 27924
_diffrn_reflns_theta_full 29.97
_diffrn_reflns_theta_max 29.97
_diffrn_reflns_theta_min 3.84
_exptl_absorpt_coefficient_mu 0.067
_exptl_absorpt_correction_T_max 0.992
_exptl_absorpt_correction_T_min 0.970
_exptl_absorpt_correction_type multi-scan
_exptl_absorpt_process_details sadabs
_exptl_crystal_colour white
_exptl_crystal_density_diffrn 1.160
_exptl_crystal_description plate
_exptl_crystal_F_000 1000
_exptl_crystal_size_max 0.28
_exptl_crystal_size_mid 0.25
_exptl_crystal_size_min 0.03
_refine_diff_density_max 0.172
_refine_diff_density_min -0.157
_refine_diff_density_rms 0.036
_refine_ls_extinction_method none
_refine_ls_goodness_of_fit_ref 1.002
_refine_ls_hydrogen_treatment constr
_refine_ls_matrix_type full
_refine_ls_number_parameters 218
_refine_ls_number_reflns 3847
_refine_ls_number_restraints 0
_refine_ls_restrained_S_all 1.002
_refine_ls_R_factor_all 0.1662
_refine_ls_R_factor_gt 0.0748
_refine_ls_shift/su_max 0.002
_refine_ls_shift/su_mean 0.000
_refine_ls_structure_factor_coef Fsqd
_refine_ls_weighting_details 'calc w=1/[\s^2^(Fo^2^)+(0.0801P)^2^+1.2470P] where P=(Fo^2^+2Fc^2^)/3'
_refine_ls_weighting_scheme calc
_refine_ls_wR_factor_gt 0.1632
_refine_ls_wR_factor_ref 0.2017
_reflns_number_gt 1772
_reflns_number_total 3847
_reflns_threshold_expression >2\s(I)
_cod_data_source_file ja4044517_si_002.cif
_cod_data_source_block doubleBCO,295K
_cod_original_sg_symbol_H-M 'C 2/c'
_cod_database_code 4119995

loop_
_symmetry_equiv_pos_as_xyz
'x, y, z'
'-x, y, -z+1/2'
'x+1/2, y+1/2, z'
'-x+1/2, y+1/2, -z+1/2'
'-x, -y, -z'
'x, -y, z-1/2'
'-x+1/2, -y+1/2, -z'
'x+1/2, -y+1/2, z-1/2'

loop_
_atom_site_label
_atom_site_type_symbol
_atom_site_fract_x
_atom_site_fract_y
_atom_site_fract_z
_atom_site_U_iso_or_equiv
_atom_site_adp_type
_atom_site_occupancy
_atom_site_symmetry_multiplicity
_atom_site_calc_flag
_atom_site_refinement_flags
_atom_site_disorder_assembly
_atom_site_disorder_group
N1 N 0.25567(7) 0.3564(3) -0.34081(18) 0.0803(7) Uani 1 1 d . . .
C1 C 0.29297(9) 0.2884(3) -0.3445(2) 0.0799(8) Uani 1 1 d . . .
H1 H 0.2997 0.2552 -0.4260 0.096 Uiso 1 1 calc R . .
C2 C 0.32289(7) 0.2625(3) -0.23665(19) 0.0644(6) Uani 1 1 d . . .
H2 H 0.3490 0.2147 -0.2459 0.077 Uiso 1 1 calc R . .
C3 C 0.27434(7) 0.3819(3) -0.1089(2) 0.0675(7) Uani 1 1 d . . .
H3 H 0.2665 0.4174 -0.0293 0.081 Uiso 1 1 calc R . .
C4 C 0.24736(8) 0.4011(3) -0.2242(2) 0.0821(8) Uani 1 1 d . . .
H4 H 0.2211 0.4497 -0.2188 0.098 Uiso 1 1 calc R . .
C5 C 0.31314(6) 0.3094(2) -0.11395(18) 0.0505(5) Uani 1 1 d . . .
C6 C 0.34258(7) 0.2862(3) 0.00346(19) 0.0581(6) Uani 1 1 d . . .
C7 C 0.36504(6) 0.2724(3) 0.10462(18) 0.0562(6) Uani 1 1 d . A .
C8 C 0.39201(6) 0.2620(2) 0.23187(17) 0.0458(5) Uani 1 1 d . . .
C9 C 0.43902(5) 0.2487(2) 0.45847(16) 0.0421(4) Uani 1 1 d . . .
C10 C 0.46559(6) 0.2424(2) 0.58617(17) 0.0459(5) Uani 1 1 d . . .
C11 C 0.48747(6) 0.2408(2) 0.69005(17) 0.0475(5) Uani 1 1 d . . .
C1A C 0.36406(7) 0.2497(4) 0.3449(2) 0.0648(7) Uani 0.88 1 d P A 1
H1A1 H 0.3445 0.3395 0.3406 0.078 Uiso 0.88 1 calc PR A 1
H1A2 H 0.3473 0.1523 0.3350 0.078 Uiso 0.88 1 calc PR A 1
C2A C 0.39180(7) 0.2490(4) 0.4782(2) 0.0613(7) Uani 0.88 1 d P A 1
H2A1 H 0.3854 0.1549 0.5276 0.074 Uiso 0.88 1 calc PR A 1
H2A2 H 0.3855 0.3427 0.5281 0.074 Uiso 0.88 1 calc PR A 1
C3A C 0.42093(10) 0.1174(4) 0.2400(2) 0.0735(9) Uani 0.88 1 d P A 1
H3A1 H 0.4401 0.1252 0.1731 0.088 Uiso 0.88 1 calc PR A 1
H3A2 H 0.4038 0.0217 0.2228 0.088 Uiso 0.88 1 calc PR A 1
C4A C 0.44720(11) 0.1044(4) 0.3759(3) 0.0740(9) Uani 0.88 1 d P A 1
H4A1 H 0.4394 0.0078 0.4194 0.089 Uiso 0.88 1 calc PR A 1
H4A2 H 0.4774 0.0983 0.3662 0.089 Uiso 0.88 1 calc PR A 1
C5A C 0.41893(11) 0.4134(3) 0.2567(3) 0.0702(8) Uani 0.88 1 d P A 1
H5A1 H 0.4003 0.5053 0.2582 0.084 Uiso 0.88 1 calc PR A 1
H5A2 H 0.4362 0.4281 0.1858 0.084 Uiso 0.88 1 calc PR A 1
C6A C 0.44789(10) 0.4019(3) 0.3874(2) 0.0698(8) Uani 0.88 1 d P A 1
H6A1 H 0.4776 0.4039 0.3715 0.084 Uiso 0.88 1 calc PR A 1
H6A2 H 0.4430 0.4931 0.4421 0.084 Uiso 0.88 1 calc PR A 1
C1B C 0.3796(9) 0.382(4) 0.310(2) 0.102(10) Uani 0.12 1 d P A 2
H1B1 H 0.3505 0.3630 0.3268 0.123 Uiso 0.12 1 calc PR A 2
H1B2 H 0.3805 0.4831 0.2643 0.123 Uiso 0.12 1 calc PR A 2
C2B C 0.4092(9) 0.389(3) 0.4407(19) 0.087(8) Uani 0.12 1 d P A 2
H2B1 H 0.4257 0.4868 0.4439 0.105 Uiso 0.12 1 calc PR A 2
H2B2 H 0.3919 0.3916 0.5127 0.105 Uiso 0.12 1 calc PR A 2
C3B C 0.3861(8) 0.096(3) 0.2893(17) 0.086(7) Uani 0.12 1 d P A 2
H3B1 H 0.3986 0.0145 0.2383 0.103 Uiso 0.12 1 calc PR A 2
H3B2 H 0.3560 0.0721 0.2893 0.103 Uiso 0.12 1 calc PR A 2
C4B C 0.4090(7) 0.101(3) 0.4301(18) 0.084(8) Uani 0.12 1 d P A 2
H4B1 H 0.4258 0.0040 0.4465 0.101 Uiso 0.12 1 calc PR A 2
H4B2 H 0.3877 0.1020 0.4909 0.101 Uiso 0.12 1 calc PR A 2
C5B C 0.4412(6) 0.276(4) 0.2058(16) 0.087(8) Uani 0.12 1 d P A 2
H5B1 H 0.4479 0.1960 0.1428 0.105 Uiso 0.12 1 calc PR A 2
H5B2 H 0.4470 0.3810 0.1720 0.105 Uiso 0.12 1 calc PR A 2
C6B C 0.4677(5) 0.248(3) 0.3397(14) 0.071(6) Uani 0.12 1 d P A 2
H6B1 H 0.4893 0.3310 0.3548 0.085 Uiso 0.12 1 calc PR A 2
H6B2 H 0.4823 0.1462 0.3383 0.085 Uiso 0.12 1 calc PR A 2

loop_
_atom_site_aniso_label
_atom_site_aniso_U_11
_atom_site_aniso_U_22
_atom_site_aniso_U_33
_atom_site_aniso_U_23
_atom_site_aniso_U_13
_atom_site_aniso_U_12
N1 0.0809(14) 0.1045(17) 0.0464(11) 0.0026(11) -0.0281(10) 0.0085(12)
C1 0.0909(19) 0.113(2) 0.0312(11) -0.0010(11) -0.0111(11) 0.0016(16)
C2 0.0627(13) 0.0887(17) 0.0379(11) -0.0014(11) -0.0089(9) 0.0064(11)
C3 0.0601(13) 0.0932(17) 0.0446(12) -0.0120(11) -0.0116(10) 0.0021(12)
C4 0.0639(14) 0.102(2) 0.0715(17) -0.0109(14) -0.0261(12) 0.0171(13)
C5 0.0531(12) 0.0610(12) 0.0326(10) 0.0031(8) -0.0134(8) -0.0090(9)
C6 0.0547(12) 0.0771(15) 0.0377(11) 0.0034(9) -0.0134(9) -0.0083(10)
C7 0.0540(12) 0.0741(14) 0.0358(10) 0.0008(9) -0.0127(9) -0.0031(10)
C8 0.0457(10) 0.0587(12) 0.0285(9) 0.0010(8) -0.0132(7) 0.0008(9)
C9 0.0434(10) 0.0510(10) 0.0276(8) 0.0003(8) -0.0131(7) 0.0024(8)
C10 0.0472(10) 0.0522(11) 0.0344(9) -0.0015(8) -0.0107(8) 0.0012(9)
C11 0.0502(11) 0.0521(11) 0.0355(9) -0.0010(9) -0.0131(8) 0.0006(9)
C1A 0.0437(13) 0.107(2) 0.0393(13) 0.0043(15) -0.0105(10) -0.0014(15)
C2A 0.0502(14) 0.096(2) 0.0345(12) 0.0016(13) -0.0079(10) 0.0001(14)
C3A 0.0815(19) 0.087(2) 0.0445(14) -0.0239(14) -0.0230(14) 0.0279(17)
C4A 0.086(2) 0.0784(19) 0.0482(14) -0.0210(13) -0.0283(14) 0.0368(16)
C5A 0.081(2) 0.0765(18) 0.0452(14) 0.0194(13) -0.0260(14) -0.0239(16)
C6A 0.0781(18) 0.0757(18) 0.0469(14) 0.0166(13) -0.0261(13) -0.0306(15)
C1B 0.10(2) 0.13(2) 0.055(13) -0.011(15) -0.055(14) 0.053(19)
C2B 0.110(18) 0.092(16) 0.047(11) -0.017(11) -0.041(12) 0.041(15)
C3B 0.094(16) 0.123(19) 0.029(9) 0.018(10) -0.038(10) -0.034(15)
C4B 0.073(13) 0.13(2) 0.040(10) 0.025(11) -0.034(9) -0.049(14)
C5B 0.045(10) 0.19(3) 0.025(8) 0.023(12) -0.019(7) -0.024(13)
C6B 0.031(8) 0.16(2) 0.019(7) 0.003(10) -0.009(6) -0.004(11)

loop_
_atom_type_symbol
_atom_type_description
_atom_type_scat_dispersion_real
_atom_type_scat_dispersion_imag
_atom_type_scat_source
C C 0.0033 0.0016 'International Tables Vol C Tables 4.2.6.8 and 6.1.1.4'
H H 0.0000 0.0000 'International Tables Vol C Tables 4.2.6.8 and 6.1.1.4'
N N 0.0061 0.0033 'International Tables Vol C Tables 4.2.6.8 and 6.1.1.4'

loop_
_geom_angle_atom_site_label_1
_geom_angle_atom_site_label_2
_geom_angle_atom_site_label_3
_geom_angle
_geom_angle_site_symmetry_3
C1 N1 C4 115.63(19) .
N1 C1 C2 124.9(2) .
N1 C1 H1 117.5 .
C2 C1 H1 117.5 .
C1 C2 C5 118.3(2) .
C1 C2 H2 120.8 .
C5 C2 H2 120.8 .
C4 C3 C5 118.6(2) .
C4 C3 H3 120.7 .
C5 C3 H3 120.7 .
N1 C4 C3 125.2(2) .
N1 C4 H4 117.4 .
C3 C4 H4 117.4 .
C3 C5 C2 117.29(17) .
C3 C5 C6 120.92(19) .
C2 C5 C6 121.8(2) .
C7 C6 C5 175.7(2) .
C6 C7 C8 177.4(2) .
C1B C8 C7 107.4(7) .
C1B C8 C3B 112.6(18) .
C7 C8 C3B 108.1(6) .
C1B C8 C3A 140.2(7) .
C7 C8 C3A 112.05(17) .
C3B C8 C3A 49.7(11) .
C1B C8 C5A 59.3(16) .
C7 C8 C5A 110.31(16) .
C3B C8 C5A 141.4(6) .
C3A C8 C5A 109.6(2) .
C1B C8 C1A 51.7(16) .
C7 C8 C1A 110.37(16) .
C3B C8 C1A 62.8(11) .
C3A C8 C1A 107.6(2) .
C5A C8 C1A 106.7(2) .
C1B C8 C5B 113.2(18) .
C7 C8 C5B 108.2(6) .
C3B C8 C5B 107.2(15) .
C3A C8 C5B 58.7(11) .
C5A C8 C5B 56.0(11) .
C1A C8 C5B 141.3(6) .
C10 C9 C2B 114.7(7) .
C10 C9 C4A 110.60(15) .
C2B C9 C4A 134.7(7) .
C10 C9 C6A 109.88(15) .
C2B C9 C6A 55.4(12) .
C4A C9 C6A 110.5(2) .
C10 C9 C2A 109.92(16) .
C2B C9 C2A 53.7(13) .
C4A C9 C2A 108.2(2) .
C6A C9 C2A 107.7(2) .
C10 C9 C4B 113.8(6) .
C2B C9 C4B 103.9(15) .
C4A C9 C4B 53.6(11) .
C6A C9 C4B 136.3(6) .
C2A C9 C4B 56.5(11) .
C10 C9 C6B 111.3(5) .
C2B C9 C6B 108.4(14) .
C4A C9 C6B 54.7(10) .
C6A C9 C6B 58.9(10) .
C2A C9 C6B 138.8(5) .
C4B C9 C6B 104.1(13) .
C11 C10 C9 178.5(2) .
C10 C11 C11 179.35(19) 2_656
C2A C1A C8 110.73(18) .
C2A C1A H1A1 109.5 .
C8 C1A H1A1 109.5 .
C2A C1A H1A2 109.5 .
C8 C1A H1A2 109.5 .
H1A1 C1A H1A2 108.1 .
C1A C2A C9 109.92(18) .
C1A C2A H2A1 109.7 .
C9 C2A H2A1 109.7 .
C1A C2A H2A2 109.7 .
C9 C2A H2A2 109.7 .
H2A1 C2A H2A2 108.2 .
C8 C3A C4A 111.16(18) .
C8 C3A H3A1 109.4 .
C4A C3A H3A1 109.4 .
C8 C3A H3A2 109.4 .
C4A C3A H3A2 109.4 .
H3A1 C3A H3A2 108.0 .
C9 C4A C3A 109.91(18) .
C9 C4A H4A1 109.7 .
C3A C4A H4A1 109.7 .
C9 C4A H4A2 109.7 .
C3A C4A H4A2 109.7 .
H4A1 C4A H4A2 108.2 .
C8 C5A C6A 110.68(18) .
C8 C5A H5A1 109.5 .
C6A C5A H5A1 109.5 .
C8 C5A H5A2 109.5 .
C6A C5A H5A2 109.5 .
H5A1 C5A H5A2 108.1 .
C9 C6A C5A 110.34(18) .
C9 C6A H6A1 109.6 .
C5A C6A H6A1 109.6 .
C9 C6A H6A2 109.6 .
C5A C6A H6A2 109.6 .
H6A1 C6A H6A2 108.1 .
C8 C1B C2B 110.7(15) .
C8 C1B H1B1 109.5 .
C2B C1B H1B1 109.5 .
C8 C1B H1B2 109.5 .
C2B C1B H1B2 109.5 .
H1B1 C1B H1B2 108.1 .
C9 C2B C1B 112.2(15) .
C9 C2B H2B1 109.2 .
C1B C2B H2B1 109.2 .
C9 C2B H2B2 109.2 .
C1B C2B H2B2 109.2 .
H2B1 C2B H2B2 107.9 .
C8 C3B C4B 105.7(14) .
C8 C3B H3B1 110.6 .
C4B C3B H3B1 110.6 .
C8 C3B H3B2 110.6 .
C4B C3B H3B2 110.6 .
H3B1 C3B H3B2 108.7 .
C3B C4B C9 113.6(14) .
C3B C4B H4B1 108.8 .
C9 C4B H4B1 108.8 .
C3B C4B H4B2 108.8 .
C9 C4B H4B2 108.8 .
H4B1 C4B H4B2 107.7 .
C6B C5B C8 105.7(12) .
C6B C5B H5B1 110.6 .
C8 C5B H5B1 110.6 .
C6B C5B H5B2 110.6 .
C8 C5B H5B2 110.6 .
H5B1 C5B H5B2 108.7 .
C5B C6B C9 112.4(12) .
C5B C6B H6B1 109.1 .
C9 C6B H6B1 109.1 .
C5B C6B H6B2 109.1 .
C9 C6B H6B2 109.1 .
H6B1 C6B H6B2 107.8 .

loop_
_geom_bond_atom_site_label_1
_geom_bond_atom_site_label_2
_geom_bond_distance
_geom_bond_site_symmetry_2
N1 C1 1.311(3) .
N1 C4 1.310(3) .
C1 C2 1.378(3) .
C1 H1 0.9300 .
C2 C5 1.388(3) .
C2 H2 0.9300 .
C3 C4 1.376(3) .
C3 C5 1.373(3) .
C3 H3 0.9300 .
C4 H4 0.9300 .
C5 C6 1.438(2) .
C6 C7 1.186(2) .
C7 C8 1.468(2) .
C8 C1B 1.37(2) .
C8 C3B 1.53(2) .
C8 C3A 1.511(3) .
C8 C5A 1.528(3) .
C8 C1A 1.543(3) .
C8 C5B 1.612(18) .
C9 C10 1.464(2) .
C9 C2B 1.501(19) .
C9 C4A 1.515(3) .
C9 C6A 1.517(3) .
C9 C2A 1.528(3) .
C9 C4B 1.565(19) .
C9 C6B 1.605(16) .
C10 C11 1.194(2) .
C11 C11 1.375(3) 2_656
C1A C2A 1.528(3) .
C1A H1A1 0.9700 .
C1A H1A2 0.9700 .
C2A H2A1 0.9700 .
C2A H2A2 0.9700 .
C3A C4A 1.532(3) .
C3A H3A1 0.9700 .
C3A H3A2 0.9700 .
C4A H4A1 0.9700 .
C4A H4A2 0.9700 .
C5A C6A 1.527(3) .
C5A H5A1 0.9700 .
C5A H5A2 0.9700 .
C6A H6A1 0.9700 .
C6A H6A2 0.9700 .
C1B C2B 1.54(2) .
C1B H1B1 0.9700 .
C1B H1B2 0.9700 .
C2B H2B1 0.9700 .
C2B H2B2 0.9700 .
C3B C4B 1.53(2) .
C3B H3B1 0.9700 .
C3B H3B2 0.9700 .
C4B H4B1 0.9700 .
C4B H4B2 0.9700 .
C5B C6B 1.53(2) .
C5B H5B1 0.9700 .
C5B H5B2 0.9700 .
C6B H6B1 0.9700 .
C6B H6B2 0.9700 .

loop_
_geom_hbond_atom_site_label_D
_geom_hbond_atom_site_label_H
_geom_hbond_atom_site_label_A
_geom_hbond_distance_DH
_geom_hbond_distance_HA
_geom_hbond_distance_DA
_geom_hbond_angle_DHA
_geom_hbond_site_symmetry_A
C1 H1 N1 0.93 2.93 3.603(3) 130.3 7_554
C3 H3 N1 0.93 2.76 3.618(3) 154.6 6_566
